data_4310598
loop_
_publ_author_name
'Eric Fournier'
'St\'ephanie Sicard'
'Andreas Decken'
'Pierre D. Harvey'

_publ_section_title
;
 Organometallic Oligomers Based on 1,8-Diisocyano-p-menthane (dmb):
 Syntheses and Characterization of the {[M(diphos)(dmb)]BF4}n and
 {[Pd2(diphos)2(dmb)](ClO4)2}n Materials (M = Cu, Ag; diphos = dppe, dppp)
;
_journal_name_full 'Inorganic Chemistry'
_journal_page_first 1491
_journal_page_last 1501
_journal_paper_doi 10.1021/ic034780z
_journal_volume 43
_journal_year 2004
_chemical_formula_sum 'C54 H52 Ag2 B2 F8 P4'
_chemical_formula_weight 1214.20
_chemical_name_systematic
; 
 ? 
;
_space_group_IT_number 2
_symmetry_cell_setting triclinic
_symmetry_space_group_name_Hall '-P 1'
_symmetry_space_group_name_H-M 'P -1'
_atom_sites_solution_hydrogens geom
_atom_sites_solution_primary direct
_atom_sites_solution_secondary difmap
_audit_creation_method SHELXL-97
_cell_angle_alpha 90.9480(10)
_cell_angle_beta 114.1240(10)
_cell_angle_gamma 112.6470(10)
_cell_formula_units_Z 1
_cell_length_a 10.6110(6)
_cell_length_b 11.3248(7)
_cell_length_c 12.8341(7)
_cell_measurement_temperature 173(2)
_cell_volume 1271.02(13)
_computing_cell_refinement 'Bruker XSCANS'
_computing_data_collection 'Bruker XSCANS'
_computing_data_reduction 'Bruker SHELXTL'
_computing_molecular_graphics 'Bruker SHELXTL'
_computing_publication_material 'Bruker SHELXTL'
_computing_structure_refinement 'SHELXL-97 (Sheldrick, 1997)'
_computing_structure_solution 'SHELXS-97 (Sheldrick, 1990)'
_diffrn_ambient_temperature 173(2)
_diffrn_measured_fraction_theta_full 0.967
_diffrn_measured_fraction_theta_max 0.967
_diffrn_measurement_device_type 'Bruker P4'
_diffrn_measurement_method '\w scans'
_diffrn_radiation_monochromator graphite
_diffrn_radiation_source 'fine-focus sealed tube'
_diffrn_radiation_type MoK\a
_diffrn_radiation_wavelength 0.71073
_diffrn_reflns_av_R_equivalents 0.0167
_diffrn_reflns_av_sigmaI/netI 0.0236
_diffrn_reflns_limit_h_max 13
_diffrn_reflns_limit_h_min -12
_diffrn_reflns_limit_k_max 14
_diffrn_reflns_limit_k_min -13
_diffrn_reflns_limit_l_max 16
_diffrn_reflns_limit_l_min -15
_diffrn_reflns_number 9111
_diffrn_reflns_theta_full 27.50
_diffrn_reflns_theta_max 27.50
_diffrn_reflns_theta_min 1.78
_exptl_absorpt_coefficient_mu 0.963
_exptl_absorpt_correction_type none
_exptl_crystal_colour Colourless
_exptl_crystal_density_diffrn 1.586
_exptl_crystal_density_method 'not measured'
_exptl_crystal_description Parallelepip
_exptl_crystal_F_000 612
_exptl_crystal_size_max 0.15
_exptl_crystal_size_mid 0.30
_exptl_crystal_size_min 0.575
_refine_diff_density_max 0.761
_refine_diff_density_min -0.398
_refine_diff_density_rms 0.077
_refine_ls_extinction_method none
_refine_ls_goodness_of_fit_ref 1.069
_refine_ls_hydrogen_treatment mixed
_refine_ls_matrix_type full
_refine_ls_number_parameters 449
_refine_ls_number_reflns 5652
_refine_ls_number_restraints 0
_refine_ls_restrained_S_all 1.069
_refine_ls_R_factor_all 0.0271
_refine_ls_R_factor_gt 0.0258
_refine_ls_shift/su_max 0.001
_refine_ls_shift/su_mean 0.000
_refine_ls_structure_factor_coef Fsqd
_refine_ls_weighting_details 'calc w=1/[\s^2^(Fo^2^)+(0.0426P)^2^+0.4137P] where P=(Fo^2^+2Fc^2^)/3'
_refine_ls_weighting_scheme calc
_refine_ls_wR_factor_gt 0.0681
_refine_ls_wR_factor_ref 0.0689
_reflns_number_gt 5360
_reflns_number_total 5652
_reflns_threshold_expression >2sigma(I)
_cod_data_source_file ic034780zsi20031215_104820.cif
_cod_data_source_block ph
_cod_depositor_comments
;
The following automatic conversions were performed:
'_symmetry_cell_setting' value 'Triclinic' changed to 'triclinic'
according to '/home/saulius/struct/CIF-dictionaries/cif_core.dic'
dictionary named 'cif_core.dic' version 2.4.1 from 2010-06-29.

Automatic conversion script
Id: cif_fix_enum 1527 2010-12-29 10:47:43Z saulius 
;
_cod_database_code 4310598

loop_
_symmetry_equiv_pos_as_xyz
'x, y, z'
'-x, -y, -z'

loop_
_atom_site_label
_atom_site_type_symbol
_atom_site_fract_x
_atom_site_fract_y
_atom_site_fract_z
_atom_site_U_iso_or_equiv
_atom_site_adp_type
_atom_site_occupancy
_atom_site_symmetry_multiplicity
_atom_site_calc_flag
_atom_site_refinement_flags
_atom_site_disorder_assembly
_atom_site_disorder_group
Ag Ag 0.898817(12) 0.385928(12) 0.299285(11) 0.02868(6) Uani 1 1 d . . .
P1 P 0.64615(4) 0.26036(4) 0.27662(3) 0.02306(9) Uani 1 1 d . . .
P2 P 1.13944(5) 0.43419(4) 0.30231(4) 0.02406(9) Uani 1 1 d . . .
C1 C 0.59108(19) 0.34367(17) 0.36094(15) 0.0272(3) Uani 1 1 d . . .
C2 C 0.70423(19) 0.38201(17) 0.49018(14) 0.0268(3) Uani 1 1 d . . .
C3 C 0.69968(19) 0.49431(18) 0.55252(15) 0.0299(3) Uani 1 1 d . . .
C4 C 0.6205(2) 0.10685(16) 0.32203(14) 0.0287(3) Uani 1 1 d . . .
C5 C 0.4899(3) 0.0304(2) 0.3317(2) 0.0447(5) Uani 1 1 d . . .
C6 C 0.4729(3) -0.0873(2) 0.3668(2) 0.0610(7) Uani 1 1 d . . .
C7 C 0.5858(4) -0.1282(2) 0.3922(2) 0.0616(7) Uani 1 1 d . . .
C8 C 0.7152(4) -0.0540(3) 0.3830(2) 0.0567(6) Uani 1 1 d . . .
C9 C 0.7338(3) 0.0644(2) 0.34840(18) 0.0404(4) Uani 1 1 d . . .
C10 C 0.49633(18) 0.22072(17) 0.12892(14) 0.0272(3) Uani 1 1 d . . .
C11 C 0.4584(2) 0.3189(2) 0.08269(16) 0.0333(4) Uani 1 1 d . . .
C12 C 0.3466(2) 0.2922(2) -0.03083(18) 0.0415(4) Uani 1 1 d . . .
C13 C 0.2755(2) 0.1697(3) -0.09897(17) 0.0457(5) Uani 1 1 d . . .
C14 C 0.3138(3) 0.0725(2) -0.05463(18) 0.0452(5) Uani 1 1 d . . .
C15 C 0.4240(2) 0.0968(2) 0.05945(16) 0.0350(4) Uani 1 1 d . . .
C16 C 1.1949(2) 0.54000(17) 0.21059(16) 0.0334(4) Uani 1 1 d . . .
C17 C 1.1078(3) 0.6028(2) 0.15133(18) 0.0454(5) Uani 1 1 d . . .
C18 C 1.1552(5) 0.6866(3) 0.0823(2) 0.0742(10) Uani 1 1 d . . .
C19 C 1.2845(5) 0.7043(3) 0.0736(3) 0.0877(14) Uani 1 1 d . . .
C20 C 1.3711(5) 0.6432(3) 0.1331(4) 0.0814(12) Uani 1 1 d . . .
C21 C 1.3291(3) 0.5630(2) 0.2022(3) 0.0532(6) Uani 1 1 d . . .
C22 C 1.14295(18) 0.28120(17) 0.26291(15) 0.0276(3) Uani 1 1 d . . .
C23 C 1.1475(2) 0.24627(19) 0.16113(17) 0.0326(4) Uani 1 1 d . . .
C24 C 1.1361(2) 0.1225(2) 0.13166(19) 0.0401(4) Uani 1 1 d . . .
C25 C 1.1199(2) 0.0352(2) 0.2027(2) 0.0427(5) Uani 1 1 d . . .
C26 C 1.1170(2) 0.0695(2) 0.30503(19) 0.0409(4) Uani 1 1 d . . .
C27 C 1.1282(2) 0.19179(19) 0.33475(17) 0.0347(4) Uani 1 1 d . . .
B B 0.8816(3) 0.6725(2) 0.3529(2) 0.0451(5) Uani 1 1 d . . .
F1 F 0.94579(16) 0.61408(13) 0.44186(12) 0.0516(3) Uani 1 1 d . . .
F2 F 0.7394(3) 0.6602(3) 0.3468(3) 0.0855(9) Uani 0.75 1 d P . .
F3 F 0.8358(5) 0.5959(4) 0.2520(3) 0.0919(15) Uani 0.75 1 d P . .
F4 F 0.9629(4) 0.7952(3) 0.3642(4) 0.1218(17) Uani 0.75 1 d P . .
F2A F 1.0246(13) 0.7457(9) 0.3314(9) 0.097(3) Uani 0.25 1 d P . .
F3A F 0.873(2) 0.7601(13) 0.3977(9) 0.116(5) Uani 0.25 1 d P . .
F4A F 0.7922(13) 0.5898(8) 0.2562(10) 0.124(7) Uani 0.25 1 d P . .
H1A H 0.488(2) 0.284(2) 0.3499(18) 0.025(5) Uiso 1 1 d . . .
H2A H 0.683(3) 0.308(2) 0.528(2) 0.036(6) Uiso 1 1 d . . .
H3A H 0.606(3) 0.465(2) 0.5610(19) 0.033(5) Uiso 1 1 d . . .
H1B H 0.592(3) 0.416(2) 0.3292(19) 0.033(5) Uiso 1 1 d . . .
H2B H 0.804(3) 0.407(2) 0.4998(18) 0.029(5) Uiso 1 1 d . . .
H3B H 0.709(3) 0.564(2) 0.513(2) 0.034(6) Uiso 1 1 d . . .
H5 H 0.420(3) 0.060(3) 0.320(2) 0.057(8) Uiso 1 1 d . . .
H6 H 0.389(4) -0.128(3) 0.377(3) 0.070(9) Uiso 1 1 d . . .
H7 H 0.572(4) -0.208(4) 0.415(3) 0.094(12) Uiso 1 1 d . . .
H8 H 0.783(4) -0.081(3) 0.396(3) 0.072(10) Uiso 1 1 d . . .
H9 H 0.826(3) 0.119(3) 0.349(2) 0.047(7) Uiso 1 1 d . . .
H11 H 0.506(3) 0.400(2) 0.126(2) 0.038(6) Uiso 1 1 d . . .
H12 H 0.320(3) 0.353(3) -0.059(2) 0.050(7) Uiso 1 1 d . . .
H13 H 0.212(3) 0.159(3) -0.172(2) 0.053(7) Uiso 1 1 d . . .
H14 H 0.273(3) -0.011(3) -0.098(2) 0.052(7) Uiso 1 1 d . . .
H15 H 0.451(3) 0.032(3) 0.093(2) 0.046(7) Uiso 1 1 d . . .
H17 H 1.035(3) 0.593(2) 0.1623(18) 0.024(5) Uiso 1 1 d . . .
H18 H 1.097(4) 0.718(4) 0.054(3) 0.075(11) Uiso 1 1 d . . .
H19 H 1.312(5) 0.751(4) 0.033(4) 0.111(14) Uiso 1 1 d . . .
H20 H 1.464(5) 0.664(4) 0.128(3) 0.098(12) Uiso 1 1 d . . .
H21 H 1.381(5) 0.511(4) 0.237(4) 0.106(14) Uiso 1 1 d . . .
H23 H 1.160(3) 0.307(2) 0.113(2) 0.033(5) Uiso 1 1 d . . .
H24 H 1.131(3) 0.100(2) 0.055(2) 0.039(6) Uiso 1 1 d . . .
H25 H 1.114(3) -0.047(3) 0.184(2) 0.055(7) Uiso 1 1 d . . .
H26 H 1.106(3) 0.012(3) 0.355(2) 0.054(7) Uiso 1 1 d . . .
H27 H 1.120(3) 0.210(2) 0.400(2) 0.041(6) Uiso 1 1 d . . .

loop_
_atom_site_aniso_label
_atom_site_aniso_U_11
_atom_site_aniso_U_22
_atom_site_aniso_U_33
_atom_site_aniso_U_23
_atom_site_aniso_U_13
_atom_site_aniso_U_12
Ag 0.02134(8) 0.03293(9) 0.03247(8) 0.00490(6) 0.01363(6) 0.01076(6)
P1 0.01963(18) 0.0251(2) 0.02349(19) 0.00324(15) 0.00908(15) 0.00939(15)
P2 0.02130(19) 0.0276(2) 0.02439(19) 0.00244(15) 0.01176(16) 0.01012(16)
C1 0.0236(7) 0.0304(8) 0.0266(8) 0.0012(6) 0.0096(6) 0.0128(7)
C2 0.0275(8) 0.0275(8) 0.0249(8) 0.0032(6) 0.0104(7) 0.0128(7)
C3 0.0251(8) 0.0353(9) 0.0273(8) -0.0008(7) 0.0084(7) 0.0150(7)
C4 0.0311(8) 0.0256(8) 0.0241(7) 0.0027(6) 0.0085(7) 0.0113(7)
C5 0.0379(10) 0.0371(10) 0.0515(12) 0.0157(9) 0.0179(9) 0.0112(9)
C6 0.0578(15) 0.0369(12) 0.0594(15) 0.0188(11) 0.0177(12) 0.0013(11)
C7 0.0845(19) 0.0288(10) 0.0446(12) 0.0098(9) 0.0096(12) 0.0190(12)
C8 0.0766(18) 0.0467(13) 0.0505(13) 0.0126(10) 0.0168(12) 0.0425(13)
C9 0.0466(11) 0.0395(10) 0.0391(10) 0.0083(8) 0.0162(9) 0.0257(9)
C10 0.0221(7) 0.0357(9) 0.0232(7) 0.0043(6) 0.0108(6) 0.0113(7)
C11 0.0295(8) 0.0399(10) 0.0306(9) 0.0110(8) 0.0145(7) 0.0140(8)
C12 0.0343(10) 0.0587(13) 0.0334(10) 0.0199(9) 0.0158(8) 0.0208(9)
C13 0.0299(9) 0.0713(15) 0.0243(9) 0.0093(9) 0.0085(8) 0.0146(10)
C14 0.0382(10) 0.0547(13) 0.0284(9) -0.0062(9) 0.0106(8) 0.0114(9)
C15 0.0320(9) 0.0397(10) 0.0291(9) -0.0009(7) 0.0115(7) 0.0140(8)
C16 0.0376(9) 0.0280(8) 0.0299(8) -0.0004(7) 0.0190(8) 0.0057(7)
C17 0.0459(12) 0.0391(11) 0.0326(10) 0.0069(8) 0.0093(9) 0.0094(9)
C18 0.097(2) 0.0428(13) 0.0377(13) 0.0102(10) 0.0084(15) 0.0096(15)
C19 0.124(3) 0.0497(16) 0.0580(17) 0.0004(13) 0.063(2) -0.0156(19)
C20 0.110(3) 0.0487(15) 0.098(2) 0.0044(16) 0.087(2) 0.0033(17)
C21 0.0550(14) 0.0385(11) 0.0712(16) -0.0010(11) 0.0472(13) 0.0051(10)
C22 0.0203(7) 0.0291(8) 0.0307(8) -0.0004(6) 0.0100(6) 0.0099(6)
C23 0.0266(8) 0.0335(9) 0.0349(9) -0.0018(7) 0.0156(7) 0.0086(7)
C24 0.0289(9) 0.0392(10) 0.0448(11) -0.0116(8) 0.0158(8) 0.0092(8)
C25 0.0299(9) 0.0312(9) 0.0554(12) -0.0082(9) 0.0110(9) 0.0115(8)
C26 0.0362(10) 0.0324(9) 0.0445(11) 0.0046(8) 0.0100(9) 0.0145(8)
C27 0.0339(9) 0.0346(9) 0.0331(9) 0.0031(7) 0.0126(8) 0.0149(8)
B 0.0646(16) 0.0332(11) 0.0422(12) 0.0171(9) 0.0234(12) 0.0257(11)
F1 0.0543(8) 0.0496(7) 0.0485(7) 0.0240(6) 0.0184(6) 0.0245(6)
F2 0.0811(17) 0.0896(19) 0.136(3) 0.0688(19) 0.0656(18) 0.0653(16)
F3 0.164(4) 0.115(3) 0.0472(16) 0.0262(17) 0.042(2) 0.115(3)
F4 0.082(2) 0.0443(13) 0.142(3) 0.0510(18) -0.005(2) -0.0083(13)
F2A 0.157(9) 0.084(6) 0.138(8) 0.081(6) 0.123(8) 0.072(6)
F3A 0.265(15) 0.127(8) 0.108(7) 0.083(7) 0.133(9) 0.176(11)
F4A 0.084(6) 0.040(4) 0.082(7) 0.034(4) -0.048(5) -0.043(5)

loop_
_atom_type_symbol
_atom_type_description
_atom_type_scat_dispersion_real
_atom_type_scat_dispersion_imag
_atom_type_scat_source
C C 0.0033 0.0016 'International Tables Vol C Tables 4.2.6.8 and 6.1.1.4'
H H 0.0000 0.0000 'International Tables Vol C Tables 4.2.6.8 and 6.1.1.4'
B B 0.0013 0.0007 'International Tables Vol C Tables 4.2.6.8 and 6.1.1.4'
F F 0.0171 0.0103 'International Tables Vol C Tables 4.2.6.8 and 6.1.1.4'
P P 0.1023 0.0942 'International Tables Vol C Tables 4.2.6.8 and 6.1.1.4'
Ag Ag -0.8971 1.1015 'International Tables Vol C Tables 4.2.6.8 and 6.1.1.4'

loop_
_geom_angle_atom_site_label_1
_geom_angle_atom_site_label_2
_geom_angle_atom_site_label_3
_geom_angle
_geom_angle_site_symmetry_1
_geom_angle_site_symmetry_3
_geom_angle_publ_flag
P2 Ag P1 159.409(16) . . ?
C4 P1 C10 105.77(8) . . ?
C4 P1 C1 105.26(8) . . ?
C10 P1 C1 103.71(8) . . ?
C4 P1 Ag 113.30(6) . . ?
C10 P1 Ag 114.65(5) . . ?
C1 P1 Ag 113.18(6) . . ?
C16 P2 C22 107.24(8) . . ?
C16 P2 C3 104.79(9) . 2_766 ?
C22 P2 C3 103.44(8) . 2_766 ?
C16 P2 Ag 118.43(7) . . ?
C22 P2 Ag 108.31(5) . . ?
C3 P2 Ag 113.48(6) 2_766 . ?
C2 C1 P1 111.02(11) . . ?
C3 C2 C1 111.28(14) . . ?
C2 C3 P2 112.18(12) . 2_766 ?
C5 C4 C9 119.08(19) . . ?
C5 C4 P1 121.36(15) . . ?
C9 C4 P1 119.56(15) . . ?
C4 C5 C6 120.3(2) . . ?
C7 C6 C5 119.9(3) . . ?
C8 C7 C6 120.5(2) . . ?
C7 C8 C9 120.1(2) . . ?
C4 C9 C8 120.1(2) . . ?
C15 C10 C11 119.31(17) . . ?
C15 C10 P1 121.83(14) . . ?
C11 C10 P1 118.79(14) . . ?
C12 C11 C10 120.1(2) . . ?
C13 C12 C11 120.3(2) . . ?
C12 C13 C14 120.03(19) . . ?
C13 C14 C15 120.5(2) . . ?
C10 C15 C14 119.7(2) . . ?
C17 C16 C21 119.4(2) . . ?
C17 C16 P2 119.99(16) . . ?
C21 C16 P2 120.61(18) . . ?
C16 C17 C18 118.8(3) . . ?
C19 C18 C17 120.3(3) . . ?
C20 C19 C18 120.7(3) . . ?
C19 C20 C21 120.2(3) . . ?
C20 C21 C16 120.6(3) . . ?
C23 C22 C27 119.11(17) . . ?
C23 C22 P2 123.19(14) . . ?
C27 C22 P2 117.50(13) . . ?
C22 C23 C24 119.92(19) . . ?
C25 C24 C23 120.26(19) . . ?
C24 C25 C26 120.32(19) . . ?
C27 C26 C25 119.8(2) . . ?
C26 C27 C22 120.64(19) . . ?
F3A B F4A 132.1(10) . . ?
F3A B F4 54.8(7) . . ?
F4A B F4 125.5(5) . . ?
F3A B F3 145.3(6) . . ?
F4A B F3 20.4(8) . . ?
F4 B F3 115.7(4) . . ?
F3A B F1 106.6(4) . . ?
F4A B F1 111.3(5) . . ?
F4 B F1 115.7(2) . . ?
F3 B F1 106.9(2) . . ?
F3A B F2 58.7(8) . . ?
F4A B F2 81.7(8) . . ?
F4 B F2 106.9(3) . . ?
F3 B F2 101.9(3) . . ?
F1 B F2 108.9(2) . . ?
F3A B F2A 102.4(8) . . ?
F4A B F2A 100.0(8) . . ?
F4 B F2A 48.2(4) . . ?
F3 B F2A 81.1(5) . . ?
F1 B F2A 98.2(4) . . ?
F2 B F2A 150.3(4) . . ?
F3A F2 B 51.5(3) . . ?
F3A F2 F4A 93.2(4) . . ?
B F2 F4A 45.4(3) . . ?
F3A F4 F2A 135.4(6) . . ?
F3A F4 B 58.3(5) . . ?
F2A F4 B 78.0(5) . . ?
F4 F2A B 53.8(4) . . ?
F4 F3A B 66.9(5) . . ?
F4 F3A F2 126.5(8) . . ?
B F3A F2 69.8(7) . . ?
B F4A F2 52.9(6) . . ?

loop_
_geom_bond_atom_site_label_1
_geom_bond_atom_site_label_2
_geom_bond_distance
_geom_bond_site_symmetry_2
_geom_bond_publ_flag
Ag P2 2.3797(4) . ?
Ag P1 2.3890(4) . ?
P1 C4 1.7986(17) . ?
P1 C10 1.8114(17) . ?
P1 C1 1.8195(17) . ?
P2 C16 1.7993(19) . ?
P2 C22 1.8153(17) . ?
P2 C3 1.8239(18) 2_766 ?
C1 C2 1.526(2) . ?
C2 C3 1.518(2) . ?
C3 P2 1.8239(17) 2_766 ?
C4 C5 1.381(3) . ?
C4 C9 1.381(3) . ?
C5 C6 1.383(3) . ?
C6 C7 1.367(5) . ?
C7 C8 1.361(5) . ?
C8 C9 1.386(3) . ?
C10 C15 1.386(3) . ?
C10 C11 1.387(3) . ?
C11 C12 1.385(3) . ?
C12 C13 1.369(3) . ?
C13 C14 1.370(4) . ?
C14 C15 1.388(3) . ?
C16 C17 1.374(3) . ?
C16 C21 1.396(3) . ?
C17 C18 1.402(4) . ?
C18 C19 1.360(6) . ?
C19 C20 1.356(6) . ?
C20 C21 1.359(4) . ?
C22 C23 1.384(2) . ?
C22 C27 1.388(3) . ?
C23 C24 1.391(3) . ?
C24 C25 1.366(3) . ?
C25 C26 1.379(3) . ?
C26 C27 1.377(3) . ?
B F3A 1.193(7) . ?
B F4A 1.278(11) . ?
B F4 1.290(3) . ?
B F3 1.337(4) . ?
B F1 1.394(3) . ?
B F2 1.430(4) . ?
B F2A 1.564(9) . ?
F2 F3A 1.302(17) . ?
F2 F4A 1.775(18) . ?
F4 F3A 1.145(12) . ?
F4 F2A 1.192(9) . ?
